data_4065185
loop_
_publ_author_name
'Vicente, Jos\'e'
'Abad, Jos\'e Antonio'
'L\'opez-Nicol\'as, Rosa-Mar\'ia'
'Jones, Peter G.'

_publ_section_title
;
 Palladated Oligophenylene Thioethers: Synthesis and Reactivity toward
 Isocyanides, Carbon Monoxide, and Alkynes
;
_journal_issue 18
_journal_name_full Organometallics
_journal_page_first 4983
_journal_paper_doi 10.1021/om200607h
_journal_volume 30
_journal_year 2011
_chemical_formula_sum 'C48 H45 Br N4 Pd S'
_chemical_formula_weight 896.25
_chemical_name_systematic
;
 ?
;
_space_group_IT_number 14
_symmetry_cell_setting monoclinic
_symmetry_space_group_name_Hall '-P 2yn'
_symmetry_space_group_name_H-M 'P 1 21/n 1'
_atom_sites_solution_hydrogens geom
_atom_sites_solution_primary Patterson
_atom_sites_solution_secondary difmap
_audit_creation_method SHELXL-97
_cell_angle_alpha 90.00
_cell_angle_beta 95.79(2)
_cell_angle_gamma 90.00
_cell_formula_units_Z 4
_cell_length_a 12.8797(15)
_cell_length_b 15.2802(15)
_cell_length_c 21.356(3)
_cell_measurement_reflns_used 11824
_cell_measurement_temperature 133(2)
_cell_measurement_theta_max 30.2
_cell_measurement_theta_min 2.2
_cell_volume 4181.5(9)
_computing_cell_refinement 'Bruker SAINT'
_computing_data_collection 'Bruker SMART'
_computing_data_reduction 'Bruker SAINT'
_computing_molecular_graphics 'Siemens XP'
_computing_publication_material SHELXL-97
_computing_structure_refinement 'SHELXL-97 (Sheldrick, 1997)'
_computing_structure_solution 'SHELXS-97 (Sheldrick, 1990)'
_diffrn_ambient_temperature 133(2)
_diffrn_detector_area_resol_mean 8.192
_diffrn_measured_fraction_theta_full 0.999
_diffrn_measured_fraction_theta_max 0.999
_diffrn_measurement_device_type 'Bruker SMART 1000 CCD'
_diffrn_measurement_method '\w- & \f-scan'
_diffrn_radiation_monochromator graphite
_diffrn_radiation_source 'fine-focus sealed tube'
_diffrn_radiation_type MoK\a
_diffrn_radiation_wavelength 0.71073
_diffrn_reflns_av_R_equivalents 0.0475
_diffrn_reflns_av_sigmaI/netI 0.0474
_diffrn_reflns_limit_h_max 17
_diffrn_reflns_limit_h_min -18
_diffrn_reflns_limit_k_max 21
_diffrn_reflns_limit_k_min -21
_diffrn_reflns_limit_l_max 30
_diffrn_reflns_limit_l_min -30
_diffrn_reflns_number 64427
_diffrn_reflns_theta_full 30.04
_diffrn_reflns_theta_max 30.04
_diffrn_reflns_theta_min 1.64
_exptl_absorpt_coefficient_mu 1.488
_exptl_absorpt_correction_T_max 0.928
_exptl_absorpt_correction_T_min 0.780
_exptl_absorpt_correction_type multi-scan
_exptl_absorpt_process_details SADABS
_exptl_crystal_colour purple
_exptl_crystal_density_diffrn 1.424
_exptl_crystal_density_method 'not measured'
_exptl_crystal_description plate
_exptl_crystal_F_000 1832
_exptl_crystal_size_max 0.28
_exptl_crystal_size_mid 0.25
_exptl_crystal_size_min 0.05
_refine_diff_density_max 1.654
_refine_diff_density_min -0.903
_refine_diff_density_rms 0.091
_refine_ls_extinction_method none
_refine_ls_goodness_of_fit_ref 1.036
_refine_ls_hydrogen_treatment 'rigid methyls, others riding'
_refine_ls_matrix_type full
_refine_ls_number_parameters 504
_refine_ls_number_reflns 12230
_refine_ls_number_restraints 0
_refine_ls_restrained_S_all 1.036
_refine_ls_R_factor_all 0.0605
_refine_ls_R_factor_gt 0.0374
_refine_ls_shift/su_max 0.002
_refine_ls_shift/su_mean 0.000
_refine_ls_structure_factor_coef Fsqd
_refine_ls_weighting_details 'calc w=1/[\s^2^(Fo^2^)+(0.0535P)^2^+0.6580P] where P=(Fo^2^+2Fc^2^)/3'
_refine_ls_weighting_scheme calc
_refine_ls_wR_factor_gt 0.0974
_refine_ls_wR_factor_ref 0.1039
_reflns_number_gt 8948
_reflns_number_total 12230
_reflns_threshold_expression >2sigma(I)
_cod_data_source_file om200607h_si_001.cif
_cod_data_source_block toniso
_cod_depositor_comments
;
The following automatic conversions were performed:

'_geom_bond_publ_flag' value 'Y' changed to 'y' according to
/home/saulius/struct/CIF-dictionaries/cif_core.dic dictionary named
'cif_core.dic' version 2.4.1 from 2010-06-29 (17
times).

'_geom_angle_publ_flag' value 'Y' changed to 'y' according
to /home/saulius/struct/CIF-dictionaries/cif_core.dic dictionary
named 'cif_core.dic' version 2.4.1 from 2010-06-29 (23 times).

Automatic conversion script
Id: cif_fix_values 1715 2011-07-08 13:25:40Z adriana 

 Adding full bibliography for 4065180--4065189.cif.
;
_cod_original_cell_volume 4181.6(9)
_cod_original_sg_symbol_H-M 'P 21/n'
_cod_database_code 4065185

loop_
_symmetry_equiv_pos_as_xyz
'x, y, z'
'-x+1/2, y+1/2, -z+1/2'
'-x, -y, -z'
'x-1/2, -y-1/2, z-1/2'

loop_
_atom_site_label
_atom_site_type_symbol
_atom_site_fract_x
_atom_site_fract_y
_atom_site_fract_z
_atom_site_U_iso_or_equiv
_atom_site_adp_type
_atom_site_occupancy
_atom_site_symmetry_multiplicity
_atom_site_calc_flag
_atom_site_refinement_flags
Pd Pd 0.509873(14) 0.209549(12) 0.112703(9) 0.01893(6) Uani 1 1 d .
Br Br 0.60146(2) 0.222568(18) 0.014419(13) 0.02965(7) Uani 1 1 d .
S S 0.78096(5) 0.16836(5) 0.31140(3) 0.02963(15) Uani 1 1 d .
N1 N 0.60476(15) 0.11092(13) 0.15344(9) 0.0177(4) Uani 1 1 d .
N4 N 0.54158(15) 0.17107(14) 0.30161(10) 0.0202(4) Uani 1 1 d .
N5 N 0.35622(16) 0.20291(14) 0.21100(10) 0.0234(4) Uani 1 1 d .
N6 N 0.36521(18) 0.35257(16) 0.05029(10) 0.0285(5) Uani 1 1 d .
C10 C 0.60513(18) 0.10191(16) 0.21359(11) 0.0186(5) Uani 1 1 d .
C11 C 0.66754(19) 0.05624(16) 0.11692(11) 0.0204(5) Uani 1 1 d .
C12 C 0.6176(2) -0.01411(17) 0.08471(12) 0.0243(5) Uani 1 1 d .
C13 C 0.6781(2) -0.06700(19) 0.04934(13) 0.0314(6) Uani 1 1 d .
H13 H 0.6476 -0.1170 0.0284 0.038 Uiso 1 1 calc R
C14 C 0.7824(2) -0.0475(2) 0.04434(14) 0.0356(7) Uani 1 1 d .
H14 H 0.8230 -0.0848 0.0209 0.043 Uiso 1 1 calc R
C15 C 0.8269(2) 0.0257(2) 0.07338(14) 0.0332(7) Uani 1 1 d .
H15 H 0.8973 0.0396 0.0681 0.040 Uiso 1 1 calc R
C16 C 0.7709(2) 0.08020(18) 0.11057(12) 0.0242(5) Uani 1 1 d .
C17 C 0.5029(2) -0.02886(18) 0.08540(13) 0.0294(6) Uani 1 1 d .
H17A H 0.4865 -0.0359 0.1289 0.035 Uiso 1 1 calc R
H17B H 0.4824 -0.0819 0.0614 0.035 Uiso 1 1 calc R
H17C H 0.4646 0.0215 0.0663 0.035 Uiso 1 1 calc R
C18 C 0.8164(2) 0.16325(19) 0.13796(13) 0.0296(6) Uani 1 1 d .
H18A H 0.7872 0.2130 0.1131 0.036 Uiso 1 1 calc R
H18B H 0.8923 0.1622 0.1373 0.036 Uiso 1 1 calc R
H18C H 0.7995 0.1691 0.1815 0.036 Uiso 1 1 calc R
C21 C 0.66584(19) 0.03458(17) 0.25253(11) 0.0212(5) Uani 1 1 d .
C22 C 0.7485(2) 0.05659(18) 0.29722(13) 0.0261(6) Uani 1 1 d .
C23 C 0.8002(2) -0.0096(2) 0.33357(14) 0.0332(6) Uani 1 1 d .
H23 H 0.8564 0.0052 0.3640 0.040 Uiso 1 1 calc R
C24 C 0.7707(2) -0.0952(2) 0.32575(14) 0.0358(7) Uani 1 1 d .
H24 H 0.8078 -0.1397 0.3497 0.043 Uiso 1 1 calc R
C25 C 0.6858(2) -0.1171(2) 0.28252(14) 0.0346(7) Uani 1 1 d .
H25 H 0.6634 -0.1762 0.2780 0.041 Uiso 1 1 calc R
C26 C 0.6350(2) -0.05261(19) 0.24672(14) 0.0313(6) Uani 1 1 d .
H26 H 0.5776 -0.0678 0.2173 0.038 Uiso 1 1 calc R
C31 C 0.9183(2) 0.1703(2) 0.30827(13) 0.0295(6) Uani 1 1 d .
C32 C 0.9713(2) 0.1127(2) 0.27195(13) 0.0325(6) Uani 1 1 d .
H32 H 0.9340 0.0669 0.2495 0.039 Uiso 1 1 calc R
C33 C 1.0766(2) 0.1214(2) 0.26839(13) 0.0341(7) Uani 1 1 d .
H33 H 1.1131 0.0806 0.2452 0.041 Uiso 1 1 calc R
C34 C 1.1301(2) 0.1926(2) 0.29999(16) 0.0418(8) Uani 1 1 d .
H34 H 1.2020 0.2019 0.2958 0.050 Uiso 1 1 calc R
C35 C 1.0777(2) 0.2482(2) 0.33678(15) 0.0389(7) Uani 1 1 d .
H35 H 1.1148 0.2936 0.3597 0.047 Uiso 1 1 calc R
C36 C 0.9691(2) 0.2385(2) 0.34087(14) 0.0336(6) Uani 1 1 d .
H36 H 0.9324 0.2776 0.3653 0.040 Uiso 1 1 calc R
C40 C 0.53003(18) 0.15954(15) 0.24242(11) 0.0177(5) Uani 1 1 d .
C41 C 0.47755(19) 0.22718(17) 0.33487(12) 0.0212(5) Uani 1 1 d .
C42 C 0.5009(2) 0.31626(18) 0.34003(12) 0.0240(5) Uani 1 1 d .
C43 C 0.4459(2) 0.3667(2) 0.37990(14) 0.0316(6) Uani 1 1 d .
H43 H 0.4605 0.4275 0.3841 0.038 Uiso 1 1 calc R
C44 C 0.3704(2) 0.3299(2) 0.41345(14) 0.0353(7) Uani 1 1 d .
H44 H 0.3340 0.3652 0.4406 0.042 Uiso 1 1 calc R
C45 C 0.3482(2) 0.2420(2) 0.40738(14) 0.0332(6) Uani 1 1 d .
H45 H 0.2957 0.2173 0.4302 0.040 Uiso 1 1 calc R
C46 C 0.4013(2) 0.18837(18) 0.36834(12) 0.0245(5) Uani 1 1 d .
C47 C 0.5832(2) 0.3565(2) 0.30341(14) 0.0334(6) Uani 1 1 d .
H47A H 0.5955 0.4172 0.3169 0.040 Uiso 1 1 calc R
H47B H 0.5594 0.3552 0.2584 0.040 Uiso 1 1 calc R
H47C H 0.6483 0.3231 0.3112 0.040 Uiso 1 1 calc R
C48 C 0.3753(2) 0.09295(19) 0.35883(14) 0.0323(6) Uani 1 1 d .
H48A H 0.3377 0.0721 0.3936 0.039 Uiso 1 1 calc R
H48B H 0.4399 0.0593 0.3578 0.039 Uiso 1 1 calc R
H48C H 0.3315 0.0853 0.3190 0.039 Uiso 1 1 calc R
C50 C 0.44657(19) 0.19628(16) 0.19370(12) 0.0206(5) Uani 1 1 d .
C51 C 0.26545(19) 0.22781(18) 0.17190(13) 0.0247(5) Uani 1 1 d .
C52 C 0.2284(2) 0.3130(2) 0.17659(15) 0.0351(7) Uani 1 1 d .
C53 C 0.1323(2) 0.3336(2) 0.14266(18) 0.0459(8) Uani 1 1 d .
H53 H 0.1061 0.3916 0.1437 0.055 Uiso 1 1 calc R
C54 C 0.0756(2) 0.2710(2) 0.10804(17) 0.0451(8) Uani 1 1 d .
H54 H 0.0103 0.2859 0.0859 0.054 Uiso 1 1 calc R
C55 C 0.1126(2) 0.1872(2) 0.10528(14) 0.0353(7) Uani 1 1 d .
H55 H 0.0721 0.1444 0.0816 0.042 Uiso 1 1 calc R
C56 C 0.2086(2) 0.16367(19) 0.13666(13) 0.0262(6) Uani 1 1 d .
C57 C 0.2891(3) 0.3800(2) 0.21695(19) 0.0503(9) Uani 1 1 d .
H57A H 0.3052 0.3566 0.2596 0.060 Uiso 1 1 calc R
H57B H 0.2474 0.4334 0.2187 0.060 Uiso 1 1 calc R
H57C H 0.3542 0.3935 0.1988 0.060 Uiso 1 1 calc R
C58 C 0.2483(2) 0.0711(2) 0.13451(15) 0.0349(7) Uani 1 1 d .
H58A H 0.1926 0.0330 0.1155 0.042 Uiso 1 1 calc R
H58B H 0.2706 0.0510 0.1774 0.042 Uiso 1 1 calc R
H58C H 0.3077 0.0690 0.1093 0.042 Uiso 1 1 calc R
C60 C 0.4152(2) 0.29999(18) 0.07728(12) 0.0262(5) Uani 1 1 d .
C61 C 0.2991(2) 0.41285(18) 0.01754(12) 0.0247(5) Uani 1 1 d .
C62 C 0.3222(2) 0.50177(19) 0.02435(13) 0.0287(6) Uani 1 1 d .
C63 C 0.2511(3) 0.5596(2) -0.00782(14) 0.0393(8) Uani 1 1 d .
H63 H 0.2632 0.6208 -0.0051 0.047 Uiso 1 1 calc R
C64 C 0.1641(3) 0.5285(2) -0.04318(15) 0.0433(8) Uani 1 1 d .
H64 H 0.1157 0.5688 -0.0636 0.052 Uiso 1 1 calc R
C65 C 0.1455(2) 0.4409(2) -0.04961(15) 0.0426(8) Uani 1 1 d .
H65 H 0.0850 0.4215 -0.0749 0.051 Uiso 1 1 calc R
C66 C 0.2125(2) 0.3801(2) -0.02034(13) 0.0314(6) Uani 1 1 d .
C67 C 0.4163(3) 0.5330(2) 0.06485(16) 0.0465(8) Uani 1 1 d .
H67A H 0.4264 0.5956 0.0576 0.056 Uiso 1 1 calc R
H67B H 0.4778 0.5006 0.0543 0.056 Uiso 1 1 calc R
H67C H 0.4063 0.5233 0.1092 0.056 Uiso 1 1 calc R
C68 C 0.1965(3) 0.2833(2) -0.02980(17) 0.0498(9) Uani 1 1 d .
H68A H 0.1234 0.2718 -0.0449 0.060 Uiso 1 1 calc R
H68B H 0.2141 0.2528 0.0102 0.060 Uiso 1 1 calc R
H68C H 0.2417 0.2621 -0.0609 0.060 Uiso 1 1 calc R

loop_
_atom_site_aniso_label
_atom_site_aniso_U_11
_atom_site_aniso_U_22
_atom_site_aniso_U_33
_atom_site_aniso_U_23
_atom_site_aniso_U_13
_atom_site_aniso_U_12
Pd 0.02095(9) 0.01847(9) 0.01668(9) 0.00103(7) -0.00150(6) 0.00206(7)
Br 0.03958(16) 0.02915(15) 0.02055(13) 0.00341(10) 0.00466(11) 0.00053(11)
S 0.0241(3) 0.0320(4) 0.0323(4) -0.0034(3) 0.0007(3) 0.0011(3)
N1 0.0182(10) 0.0177(10) 0.0170(10) -0.0004(8) 0.0012(8) 0.0005(8)
N4 0.0182(10) 0.0222(11) 0.0204(10) -0.0008(8) 0.0030(8) 0.0021(8)
N5 0.0200(10) 0.0256(11) 0.0243(11) 0.0006(9) 0.0005(8) 0.0031(9)
N6 0.0343(12) 0.0294(13) 0.0210(11) 0.0017(9) -0.0004(9) 0.0075(10)
C10 0.0181(11) 0.0182(12) 0.0191(12) -0.0001(9) 0.0007(9) -0.0001(9)
C11 0.0253(12) 0.0201(12) 0.0156(11) 0.0024(9) 0.0012(9) 0.0062(10)
C12 0.0315(14) 0.0217(13) 0.0186(12) 0.0011(10) -0.0024(10) 0.0056(11)
C13 0.0427(16) 0.0269(15) 0.0236(14) -0.0045(11) -0.0012(12) 0.0079(12)
C14 0.0447(17) 0.0363(17) 0.0269(15) -0.0033(12) 0.0091(13) 0.0166(14)
C15 0.0301(15) 0.0426(18) 0.0283(15) 0.0070(13) 0.0097(12) 0.0116(13)
C16 0.0254(13) 0.0276(14) 0.0198(12) 0.0037(10) 0.0033(10) 0.0044(11)
C17 0.0341(15) 0.0253(14) 0.0272(14) -0.0051(11) -0.0046(11) -0.0012(11)
C18 0.0248(13) 0.0359(16) 0.0288(14) 0.0023(12) 0.0059(11) -0.0007(12)
C21 0.0229(12) 0.0257(13) 0.0153(11) 0.0007(10) 0.0035(9) 0.0070(10)
C22 0.0252(13) 0.0272(14) 0.0261(14) 0.0018(11) 0.0026(10) 0.0025(11)
C23 0.0298(15) 0.0394(17) 0.0290(15) 0.0035(12) -0.0042(12) 0.0041(13)
C24 0.0413(17) 0.0338(17) 0.0327(16) 0.0126(13) 0.0052(13) 0.0140(13)
C25 0.0440(17) 0.0239(15) 0.0357(16) 0.0047(12) 0.0039(13) 0.0025(13)
C26 0.0353(15) 0.0266(14) 0.0311(15) 0.0001(12) -0.0006(12) 0.0016(12)
C31 0.0235(13) 0.0361(16) 0.0283(14) 0.0042(12) -0.0003(11) 0.0004(11)
C32 0.0321(15) 0.0389(17) 0.0264(14) 0.0019(12) 0.0017(12) 0.0027(13)
C33 0.0255(14) 0.055(2) 0.0222(14) 0.0049(13) 0.0062(11) 0.0119(13)
C34 0.0290(15) 0.054(2) 0.0417(18) 0.0069(16) 0.0028(13) -0.0029(14)
C35 0.0276(15) 0.049(2) 0.0398(18) -0.0018(15) 0.0003(13) -0.0056(14)
C36 0.0379(16) 0.0377(16) 0.0246(14) -0.0055(12) 0.0007(12) -0.0063(13)
C40 0.0183(11) 0.0165(12) 0.0183(11) 0.0011(9) 0.0011(9) 0.0004(9)
C41 0.0185(11) 0.0256(13) 0.0193(12) -0.0038(10) 0.0005(9) 0.0009(9)
C42 0.0222(12) 0.0255(13) 0.0242(13) -0.0016(10) 0.0014(10) 0.0001(10)
C43 0.0288(14) 0.0281(15) 0.0378(16) -0.0099(12) 0.0023(12) 0.0006(12)
C44 0.0334(15) 0.0414(18) 0.0325(16) -0.0142(13) 0.0097(12) 0.0032(13)
C45 0.0287(14) 0.0413(17) 0.0315(15) -0.0058(13) 0.0118(12) -0.0027(13)
C46 0.0218(12) 0.0279(14) 0.0241(13) -0.0035(11) 0.0034(10) -0.0014(10)
C47 0.0360(15) 0.0276(15) 0.0380(16) 0.0006(12) 0.0106(13) -0.0033(12)
C48 0.0297(14) 0.0313(16) 0.0371(16) -0.0026(12) 0.0087(12) -0.0060(12)
C50 0.0232(12) 0.0178(12) 0.0199(12) 0.0002(9) -0.0019(9) 0.0011(9)
C51 0.0167(11) 0.0312(15) 0.0259(13) 0.0054(11) 0.0015(10) 0.0022(10)
C52 0.0277(14) 0.0335(16) 0.0429(18) 0.0032(13) -0.0020(13) 0.0048(12)
C53 0.0311(16) 0.042(2) 0.063(2) 0.0077(16) -0.0063(15) 0.0152(14)
C54 0.0221(14) 0.061(2) 0.050(2) 0.0089(17) -0.0080(14) 0.0062(14)
C55 0.0218(13) 0.0492(19) 0.0342(16) 0.0017(14) -0.0003(12) -0.0055(13)
C56 0.0190(12) 0.0345(16) 0.0254(13) 0.0039(11) 0.0040(10) -0.0012(11)
C57 0.0429(19) 0.0322(18) 0.072(3) -0.0074(17) -0.0118(18) 0.0121(15)
C58 0.0297(15) 0.0380(17) 0.0364(17) -0.0054(13) 0.0012(12) -0.0045(13)
C60 0.0298(13) 0.0281(14) 0.0205(12) 0.0001(11) 0.0011(10) 0.0021(11)
C61 0.0294(13) 0.0263(14) 0.0180(12) 0.0041(10) 0.0008(10) 0.0087(11)
C62 0.0399(16) 0.0270(14) 0.0194(13) -0.0027(11) 0.0041(11) 0.0028(12)
C63 0.067(2) 0.0232(15) 0.0288(16) 0.0020(12) 0.0111(15) 0.0126(14)
C64 0.0473(19) 0.049(2) 0.0331(17) 0.0089(15) 0.0005(14) 0.0243(16)
C65 0.0340(16) 0.055(2) 0.0359(17) 0.0073(15) -0.0101(13) 0.0073(15)
C66 0.0362(15) 0.0325(16) 0.0250(14) 0.0034(12) -0.0006(12) -0.0010(12)
C67 0.058(2) 0.045(2) 0.0351(18) -0.0059(15) -0.0014(16) -0.0157(17)
C68 0.072(2) 0.039(2) 0.0362(18) 0.0000(14) -0.0069(17) -0.0120(17)

loop_
_atom_type_symbol
_atom_type_description
_atom_type_scat_dispersion_real
_atom_type_scat_dispersion_imag
_atom_type_scat_source
C C 0.0033 0.0016 'International Tables Vol C Tables 4.2.6.8 and 6.1.1.4'
H H 0.0000 0.0000 'International Tables Vol C Tables 4.2.6.8 and 6.1.1.4'
N N 0.0061 0.0033 'International Tables Vol C Tables 4.2.6.8 and 6.1.1.4'
S S 0.1246 0.1234 'International Tables Vol C Tables 4.2.6.8 and 6.1.1.4'
Br Br -0.2901 2.4595 'International Tables Vol C Tables 4.2.6.8 and 6.1.1.4'
Pd Pd -0.9988 1.0072 'International Tables Vol C Tables 4.2.6.8 and 6.1.1.4'

loop_
_geom_angle_atom_site_label_1
_geom_angle_atom_site_label_2
_geom_angle_atom_site_label_3
_geom_angle
_geom_angle_publ_flag
C60 Pd C50 96.57(11) y
C60 Pd N1 176.95(10) y
C50 Pd N1 80.66(9) y
C60 Pd Br 87.00(8) y
C50 Pd Br 176.03(7) y
N1 Pd Br 95.81(6) y
C22 S C31 103.17(13) y
C10 N1 C11 121.9(2) y
C10 N1 Pd 115.93(16) y
C11 N1 Pd 122.12(15) y
C40 N4 C41 124.3(2) y
C50 N5 C51 125.4(2) y
C60 N6 C61 176.4(3) y
N1 C10 C40 114.3(2) y
N1 C10 C21 125.2(2) y
C40 C10 C21 120.2(2) y
C12 C11 C16 123.3(2) ?
C12 C11 N1 117.1(2) ?
C16 C11 N1 119.4(2) ?
C13 C12 C11 117.2(3) ?
C13 C12 C17 121.6(2) ?
C11 C12 C17 121.1(2) ?
C14 C13 C12 120.9(3) ?
C15 C14 C13 120.0(3) ?
C14 C15 C16 121.7(3) ?
C11 C16 C15 116.6(3) ?
C11 C16 C18 121.6(2) ?
C15 C16 C18 121.6(2) ?
C26 C21 C22 118.8(2) ?
C26 C21 C10 118.8(2) ?
C22 C21 C10 122.3(2) ?
C21 C22 C23 119.4(3) ?
C21 C22 S 119.8(2) ?
C23 C22 S 120.6(2) ?
C24 C23 C22 120.8(3) ?
C23 C24 C25 119.9(3) ?
C26 C25 C24 119.5(3) ?
C25 C26 C21 121.5(3) ?
C36 C31 C32 121.5(3) ?
C36 C31 S 114.6(2) ?
C32 C31 S 123.6(2) ?
C33 C32 C31 120.7(3) ?
C32 C33 C34 118.9(3) ?
C35 C34 C33 120.0(3) ?
C34 C35 C36 120.9(3) ?
C31 C36 C35 117.9(3) ?
N4 C40 C10 118.6(2) y
N4 C40 C50 129.2(2) y
C10 C40 C50 112.2(2) y
C42 C41 C46 121.9(2) ?
C42 C41 N4 119.6(2) ?
C46 C41 N4 118.0(2) ?
C43 C42 C41 117.9(2) ?
C43 C42 C47 121.2(3) ?
C41 C42 C47 120.9(2) ?
C44 C43 C42 121.3(3) ?
C45 C44 C43 119.8(3) ?
C44 C45 C46 121.3(3) ?
C45 C46 C41 117.8(3) ?
C45 C46 C48 122.2(2) ?
C41 C46 C48 119.9(2) ?
N5 C50 C40 116.0(2) y
N5 C50 Pd 135.7(2) y
C40 C50 Pd 107.89(16) y
C52 C51 C56 122.0(2) ?
C52 C51 N5 118.4(2) ?
C56 C51 N5 119.0(2) ?
C51 C52 C53 117.5(3) ?
C51 C52 C57 121.0(3) ?
C53 C52 C57 121.5(3) ?
C54 C53 C52 121.0(3) ?
C55 C54 C53 120.4(3) ?
C54 C55 C56 121.1(3) ?
C55 C56 C51 118.0(3) ?
C55 C56 C58 121.0(3) ?
C51 C56 C58 120.9(2) ?
N6 C60 Pd 172.1(2) y
N6 C61 C62 118.5(2) ?
N6 C61 C66 117.6(3) ?
C62 C61 C66 123.8(2) ?
C61 C62 C63 116.1(3) ?
C61 C62 C67 121.6(3) ?
C63 C62 C67 122.3(3) ?
C64 C63 C62 120.6(3) ?
C65 C64 C63 121.3(3) ?
C64 C65 C66 121.5(3) ?
C65 C66 C61 116.5(3) ?
C65 C66 C68 122.2(3) ?
C61 C66 C68 121.2(3) ?

loop_
_geom_bond_atom_site_label_1
_geom_bond_atom_site_label_2
_geom_bond_distance
_geom_bond_publ_flag
Pd C60 1.945(3) y
Pd C50 1.996(3) y
Pd N1 2.075(2) y
Pd Br 2.5173(5) y
S C22 1.777(3) y
S C31 1.777(3) y
N1 C10 1.292(3) y
N1 C11 1.445(3) y
N4 C40 1.270(3) y
N4 C41 1.428(3) y
N5 C50 1.260(3) y
N5 C51 1.418(3) y
N6 C60 1.148(3) y
N6 C61 1.394(3) y
C10 C40 1.487(3) y
C10 C21 1.493(3) y
C11 C12 1.398(4) ?
C11 C16 1.400(3) ?
C12 C13 1.396(4) ?
C12 C17 1.495(4) ?
C13 C14 1.391(4) ?
C14 C15 1.375(4) ?
C15 C16 1.401(4) ?
C16 C18 1.492(4) ?
C21 C26 1.392(4) ?
C21 C22 1.397(4) ?
C22 C23 1.401(4) ?
C23 C24 1.368(4) ?
C24 C25 1.399(4) ?
C25 C26 1.372(4) ?
C31 C36 1.380(4) ?
C31 C32 1.396(4) ?
C32 C33 1.373(4) ?
C33 C34 1.421(5) ?
C34 C35 1.379(5) ?
C35 C36 1.418(4) ?
C40 C50 1.526(3) y
C41 C42 1.396(4) ?
C41 C46 1.403(4) ?
C42 C43 1.394(4) ?
C42 C47 1.510(4) ?
C43 C44 1.384(4) ?
C44 C45 1.377(4) ?
C45 C46 1.396(4) ?
C46 C48 1.505(4) ?
C51 C52 1.393(4) ?
C51 C56 1.397(4) ?
C52 C53 1.406(4) ?
C52 C57 1.505(4) ?
C53 C54 1.373(5) ?
C54 C55 1.370(5) ?
C55 C56 1.392(4) ?
C56 C58 1.507(4) ?
C61 C62 1.395(4) ?
C61 C66 1.403(4) ?
C62 C63 1.402(4) ?
C62 C67 1.494(4) ?
C63 C64 1.371(5) ?
C64 C65 1.364(5) ?
C65 C66 1.375(4) ?
C66 C68 1.504(4) ?
